data_2217272
loop_
_publ_author_name
'Wen-Li Zhang'
'Lai-Ping Zhang'
'Jian-Fang Ma'

_publ_section_title
;<i>catena</i>-Poly[[[bis(4-aminobenzoato-\k<i>O</i>)copper(II)]-\m-1,1'-(pentane-1,5-diyl)diimidazole]
 trihydrate]
;
_journal_coeditor_code SF2009
_journal_issue 1
_journal_name_full 'Acta Crystallographica Section E'
_journal_page_first m156
_journal_page_last m157
_journal_paper_doi 10.1107/S1600536807064586
_journal_volume 64
_journal_year 2008
_chemical_formula_iupac '[Cu (C7 H6 N O2)2 (C11 H16 N4)], 3H2 O'
_chemical_formula_moiety 'C25 H28 Cu N6 O4, 3(H2 O)'
_chemical_formula_sum 'C25 H34 Cu N6 O7'
_chemical_formula_weight 594.12
_chemical_name_systematic
;
catena-poly[[[bis(4-aminobenzoato-\kO)copper(II)]-\m-
1,1'-(pentane-1,5-diyl)diimidazole] trihydrate]
;
_space_group_IT_number 14
_symmetry_cell_setting monoclinic
_symmetry_space_group_name_Hall '-P 2yn'
_symmetry_space_group_name_H-M 'P 1 21/n 1'
_atom_sites_solution_hydrogens geom
_atom_sites_solution_primary direct
_atom_sites_solution_secondary difmap
_audit_creation_method SHELXL-97
_cell_angle_alpha 90.0000(10)
_cell_angle_beta 93.7250(10)
_cell_angle_gamma 90.0000(10)
_cell_formula_units_Z 4
_cell_length_a 13.082(9)
_cell_length_b 11.1510(10)
_cell_length_c 19.505(2)
_cell_measurement_reflns_used 6488
_cell_measurement_temperature 293(2)
_cell_measurement_theta_max 28.5
_cell_measurement_theta_min 1.8
_cell_volume 2839(2)
_computing_cell_refinement 'SMART (Bruker, 1997)'
_computing_data_collection 'SMART (Bruker, 1997)'
_computing_data_reduction 'SAINT (Bruker, 1999)'
_computing_molecular_graphics 'SHELXTL-Plus (Sheldrick, 1990)'
_computing_publication_material SHELXL97
_computing_structure_refinement 'SHELXL97 (Sheldrick, 1997)'
_computing_structure_solution 'SHELXS97 (Sheldrick, 1997)'
_diffrn_ambient_temperature 293(2)
_diffrn_measured_fraction_theta_full 0.997
_diffrn_measured_fraction_theta_max 0.904
_diffrn_measurement_device_type 'Bruker APEX CCD area-detector'
_diffrn_measurement_method \w
_diffrn_radiation_monochromator graphite
_diffrn_radiation_source 'fine-focus sealed tube'
_diffrn_radiation_type MoK\a
_diffrn_radiation_wavelength 0.71069
_diffrn_reflns_av_R_equivalents 0.0282
_diffrn_reflns_av_sigmaI/netI 0.0338
_diffrn_reflns_limit_h_max 9
_diffrn_reflns_limit_h_min -17
_diffrn_reflns_limit_k_max 13
_diffrn_reflns_limit_k_min -14
_diffrn_reflns_limit_l_max 26
_diffrn_reflns_limit_l_min -25
_diffrn_reflns_number 16576
_diffrn_reflns_theta_full 25.00
_diffrn_reflns_theta_max 28.50
_diffrn_reflns_theta_min 1.82
_diffrn_standards_number 0
_exptl_absorpt_coefficient_mu 0.822
_exptl_absorpt_correction_T_max 0.746
_exptl_absorpt_correction_T_min 0.635
_exptl_absorpt_correction_type multi-scan
_exptl_absorpt_process_details '(SADABS; Sheldrick, 1996)'
_exptl_crystal_colour blue
_exptl_crystal_density_diffrn 1.390
_exptl_crystal_density_method 'not measured'
_exptl_crystal_description block
_exptl_crystal_F_000 1244
_exptl_crystal_size_max 0.68
_exptl_crystal_size_mid 0.45
_exptl_crystal_size_min 0.38
_refine_diff_density_max 0.414
_refine_diff_density_min -0.339
_refine_ls_extinction_method none
_refine_ls_goodness_of_fit_ref 1.032
_refine_ls_hydrogen_treatment mixed
_refine_ls_matrix_type full
_refine_ls_number_parameters 382
_refine_ls_number_reflns 6488
_refine_ls_number_restraints 12
_refine_ls_restrained_S_all 1.032
_refine_ls_R_factor_all 0.0487
_refine_ls_R_factor_gt 0.0333
_refine_ls_shift/su_max 0.002
_refine_ls_shift/su_mean 0.000
_refine_ls_structure_factor_coef Fsqd
_refine_ls_weighting_details 'calc w=1/[\s^2^(Fo^2^)+(0.0448P)^2^+0.6476P] where P=(Fo^2^+2Fc^2^)/3'
_refine_ls_weighting_scheme calc
_refine_ls_wR_factor_gt 0.0870
_refine_ls_wR_factor_ref 0.0952
_reflns_number_gt 4988
_reflns_number_total 6488
_reflns_threshold_expression I>2\s(I)
_cod_data_source_file sf2009.cif
_cod_data_source_block I
_cod_original_cell_volume 2839.3(4)
_cod_original_sg_symbol_H-M 'P 21/n'
_cod_database_code 2217272
_cod_database_fobs_code 2217272

loop_
_symmetry_equiv_pos_as_xyz
'x, y, z'
'-x+1/2, y+1/2, -z+1/2'
'-x, -y, -z'
'x-1/2, -y-1/2, z-1/2'

loop_
_atom_site_type_symbol
_atom_site_label
_atom_site_fract_x
_atom_site_fract_y
_atom_site_fract_z
_atom_site_U_iso_or_equiv
_atom_site_adp_type
_atom_site_calc_flag
_atom_site_refinement_flags
_atom_site_occupancy
Cu Cu1 0.724906(17) 0.20985(2) 0.494309(9) 0.03977(9) Uani d . 1
C C1 0.69874(15) 0.25416(18) 0.70179(8) 0.0414(4) Uani d . 1
C C2 0.63431(17) 0.1687(2) 0.72737(9) 0.0515(5) Uani d . 1
H H2 0.5989 0.1165 0.6971 0.062 Uiso calc R 1
C C3 0.62168(18) 0.1595(2) 0.79711(10) 0.0578(5) Uani d . 1
H H3 0.5772 0.1024 0.8131 0.069 Uiso calc R 1
C C4 0.67506(17) 0.2352(2) 0.84349(9) 0.0503(5) Uani d . 1
C C5 0.74098(18) 0.32010(19) 0.81822(10) 0.0521(5) Uani d . 1
H H5 0.7778 0.3708 0.8485 0.063 Uiso calc R 1
C C6 0.75202(17) 0.32954(18) 0.74842(10) 0.0480(4) Uani d . 1
H H6 0.7958 0.3873 0.7323 0.058 Uiso calc R 1
C C7 0.71394(15) 0.26575(18) 0.62690(9) 0.0437(4) Uani d . 1
C C8 0.72368(15) 0.13276(17) 0.28845(8) 0.0437(4) Uani d . 1
C C9 0.66706(18) 0.05414(19) 0.24653(10) 0.0543(5) Uani d . 1
H H9 0.6230 0.0002 0.2659 0.065 Uiso calc R 1
C C10 0.6749(2) 0.0543(2) 0.17607(10) 0.0605(6) Uani d . 1
H H10 0.6364 0.0002 0.1488 0.073 Uiso calc R 1
C C11 0.73957(18) 0.1343(2) 0.14575(9) 0.0531(5) Uani d . 1
C C12 0.79721(18) 0.21209(19) 0.18774(10) 0.0531(5) Uani d . 1
H H12 0.8418 0.2653 0.1684 0.064 Uiso calc R 1
C C13 0.78948(16) 0.21189(18) 0.25818(9) 0.0483(5) Uani d . 1
H H13 0.8287 0.2652 0.2855 0.058 Uiso calc R 1
C C14 0.71565(16) 0.1321(2) 0.36461(9) 0.0487(5) Uani d . 1
C C15 0.88170(14) 0.07802(17) 0.58180(9) 0.0418(4) Uani d . 1
H H15 0.8333 0.0438 0.6087 0.050 Uiso calc R 1
C C16 0.95172(16) 0.17479(19) 0.50186(10) 0.0484(5) Uani d . 1
H H16 0.9602 0.2202 0.4626 0.058 Uiso calc R 1
C C17 1.02826(16) 0.1299(2) 0.54402(10) 0.0536(5) Uani d . 1
H H17 1.0982 0.1392 0.5396 0.064 Uiso calc R 1
C C18 1.03590(17) 0.0044(2) 0.65268(10) 0.0568(6) Uani d . 1
H H18A 1.0945 -0.0381 0.6367 0.068 Uiso calc R 1
H H18B 0.9898 -0.0544 0.6704 0.068 Uiso calc R 1
C C19 1.07186(15) 0.0899(2) 0.71027(10) 0.0565(5) Uani d . 1
H H19A 1.1139 0.0454 0.7443 0.068 Uiso calc R 1
H H19B 1.1148 0.1509 0.6914 0.068 Uiso calc R 1
C C20 0.98658(16) 0.15138(19) 0.74596(10) 0.0529(5) Uani d . 1
H H20A 1.0170 0.2083 0.7789 0.063 Uiso calc R 1
H H20B 0.9449 0.1964 0.7120 0.063 Uiso calc R 1
C C21 0.91748(15) 0.0677(2) 0.78300(10) 0.0549(5) Uani d . 1
H H21A 0.8871 0.0110 0.7499 0.066 Uiso calc R 1
H H21B 0.8622 0.1146 0.8003 0.066 Uiso calc R 1
C C22 0.96906(17) -0.00216(19) 0.84230(10) 0.0541(5) Uani d . 1
H H22A 0.9211 -0.0603 0.8585 0.065 Uiso calc R 1
H H22B 1.0269 -0.0458 0.8261 0.065 Uiso calc R 1
C C23 1.09798(15) 0.12327(18) 0.90985(9) 0.0438(4) Uani d . 1
H H23 1.1518 0.1089 0.8820 0.053 Uiso calc R 1
C C24 1.00978(16) 0.18889(19) 0.99050(10) 0.0501(5) Uani d . 1
H H24 0.9912 0.2289 1.0296 0.060 Uiso calc R 1
C C25 0.94779(16) 0.1173(2) 0.95058(10) 0.0546(5) Uani d . 1
H H25 0.8794 0.0999 0.9566 0.065 Uiso calc R 1
N N1 0.85934(12) 0.14264(14) 0.52616(7) 0.0413(3) Uani d . 1
N N2 0.98308(12) 0.06823(15) 0.59449(7) 0.0443(4) Uani d . 1
N N3 1.00482(12) 0.07559(14) 0.89960(7) 0.0429(4) Uani d . 1
N N4 1.10431(12) 0.19343(14) 0.96448(7) 0.0422(4) Uani d . 1
N N5 0.6617(2) 0.2274(2) 0.91329(9) 0.0714(6) Uani d D 1
N N6 0.7484(2) 0.1342(2) 0.07524(9) 0.0745(7) Uani d D 1
O O1 0.67388(10) 0.18549(13) 0.58642(6) 0.0461(3) Uani d . 1
O O2 0.76375(14) 0.35143(14) 0.60610(7) 0.0639(4) Uani d . 1
O O1W 0.69005(16) -0.12845(16) 0.48742(9) 0.0730(5) Uani d D 1
O O3 0.76716(11) 0.21141(14) 0.39921(6) 0.0529(4) Uani d . 1
O O2W 0.55952(17) -0.03625(18) 0.58310(12) 0.0875(6) Uani d D 1
O O4 0.65989(14) 0.05708(15) 0.39138(7) 0.0671(4) Uani d . 1
O O3W 0.8944(2) 0.4784(2) 0.52971(15) 0.1152(9) Uani d D 1
H H5A 0.704(3) 0.261(4) 0.937(2) 0.173 Uiso d D 1
H H5B 0.638(4) 0.161(3) 0.927(2) 0.173 Uiso d D 1
H H6A 0.698(3) 0.091(4) 0.051(2) 0.173 Uiso d D 1
H H6B 0.774(4) 0.199(4) 0.058(2) 0.173 Uiso d . 1
H H1A 0.645(3) -0.104(4) 0.5145(18) 0.173 Uiso d D 1
H H1B 0.691(3) -0.078(4) 0.4530(17) 0.173 Uiso d D 1
H H2A 0.496(2) -0.038(4) 0.593(2) 0.173 Uiso d D 1
H H2B 0.577(3) 0.045(3) 0.584(2) 0.173 Uiso d D 1
H H3A 0.845(2) 0.436(4) 0.547(2) 0.173 Uiso d D 1
H H3B 0.952(2) 0.449(4) 0.558(2) 0.173 Uiso d D 1

loop_
_atom_site_aniso_label
_atom_site_aniso_U_11
_atom_site_aniso_U_22
_atom_site_aniso_U_33
_atom_site_aniso_U_12
_atom_site_aniso_U_13
_atom_site_aniso_U_23
Cu1 0.04202(14) 0.05555(15) 0.02164(11) 0.00707(10) 0.00120(8) 0.00176(9)
C1 0.0499(11) 0.0473(10) 0.0272(8) 0.0124(9) 0.0031(8) 0.0012(7)
C2 0.0583(12) 0.0659(13) 0.0305(9) -0.0015(10) 0.0036(9) -0.0037(9)
C3 0.0654(14) 0.0754(14) 0.0333(9) -0.0059(12) 0.0091(9) 0.0021(10)
C4 0.0611(13) 0.0621(13) 0.0282(8) 0.0174(10) 0.0062(9) -0.0008(8)
C5 0.0675(13) 0.0528(12) 0.0353(9) 0.0119(10) -0.0025(9) -0.0088(8)
C6 0.0589(12) 0.0454(10) 0.0397(9) 0.0064(9) 0.0047(9) -0.0004(8)
C7 0.0484(11) 0.0519(11) 0.0313(9) 0.0139(9) 0.0055(8) 0.0052(8)
C8 0.0519(11) 0.0521(11) 0.0274(8) 0.0174(9) 0.0044(8) 0.0053(8)
C9 0.0648(13) 0.0584(12) 0.0400(10) 0.0036(11) 0.0061(10) 0.0058(9)
C10 0.0808(16) 0.0640(14) 0.0361(10) 0.0039(12) -0.0013(10) -0.0023(10)
C11 0.0728(14) 0.0586(12) 0.0281(8) 0.0209(11) 0.0048(9) 0.0041(8)
C12 0.0677(14) 0.0582(12) 0.0346(9) 0.0090(10) 0.0111(9) 0.0085(9)
C13 0.0572(12) 0.0550(12) 0.0327(9) 0.0100(10) 0.0038(8) 0.0013(8)
C14 0.0523(11) 0.0641(13) 0.0302(9) 0.0259(10) 0.0063(8) 0.0084(9)
C15 0.0431(10) 0.0515(10) 0.0308(8) 0.0052(8) 0.0017(7) 0.0023(8)
C16 0.0497(11) 0.0607(12) 0.0354(9) 0.0012(10) 0.0068(8) 0.0043(9)
C17 0.0410(10) 0.0758(14) 0.0446(10) 0.0005(10) 0.0069(9) -0.0010(10)
C18 0.0539(12) 0.0754(14) 0.0403(10) 0.0257(11) -0.0038(9) 0.0039(10)
C19 0.0414(10) 0.0871(16) 0.0398(10) -0.0031(11) -0.0065(8) 0.0059(10)
C20 0.0565(12) 0.0582(12) 0.0419(10) 0.0009(10) -0.0120(9) -0.0039(9)
C21 0.0413(10) 0.0783(14) 0.0442(10) -0.0032(10) -0.0038(9) -0.0154(10)
C22 0.0603(13) 0.0522(12) 0.0496(11) -0.0180(10) 0.0012(10) -0.0102(9)
C23 0.0428(10) 0.0544(11) 0.0343(9) -0.0051(9) 0.0036(8) -0.0047(8)
C24 0.0476(11) 0.0656(13) 0.0379(10) -0.0019(10) 0.0077(8) -0.0067(9)
C25 0.0414(10) 0.0752(14) 0.0479(11) -0.0067(10) 0.0086(9) -0.0042(10)
N1 0.0418(8) 0.0544(9) 0.0276(7) 0.0055(7) 0.0024(6) 0.0011(6)
N2 0.0422(8) 0.0580(10) 0.0321(7) 0.0108(7) -0.0011(6) 0.0000(7)
N3 0.0445(8) 0.0481(9) 0.0358(7) -0.0073(7) 0.0003(7) -0.0021(7)
N4 0.0422(8) 0.0558(9) 0.0285(7) -0.0049(7) 0.0018(6) -0.0013(6)
N5 0.0936(17) 0.0929(17) 0.0282(8) 0.0059(13) 0.0091(9) -0.0018(9)
N6 0.1137(19) 0.0827(15) 0.0279(8) 0.0114(13) 0.0109(10) 0.0024(9)
O1 0.0482(7) 0.0655(9) 0.0245(6) 0.0049(6) 0.0022(5) 0.0000(6)
O2 0.0887(12) 0.0600(9) 0.0449(8) -0.0038(9) 0.0186(8) 0.0064(7)
O1W 0.0865(12) 0.0683(11) 0.0655(11) 0.0060(9) 0.0135(9) 0.0146(9)
O3 0.0486(8) 0.0851(11) 0.0250(6) 0.0149(7) 0.0024(6) 0.0009(6)
O2W 0.0846(13) 0.0803(13) 0.0985(15) -0.0034(11) 0.0133(12) -0.0157(11)
O4 0.0865(12) 0.0744(10) 0.0425(8) 0.0088(9) 0.0203(8) 0.0176(7)
O3W 0.130(2) 0.0837(15) 0.140(2) 0.0016(14) 0.0703(18) 0.0213(14)

loop_
_atom_type_symbol
_atom_type_description
_atom_type_scat_dispersion_real
_atom_type_scat_dispersion_imag
_atom_type_scat_source
C C 0.0033 0.0016 'International Tables Vol C Tables 4.2.6.8 and 6.1.1.4'
H H 0.0000 0.0000 'International Tables Vol C Tables 4.2.6.8 and 6.1.1.4'
N N 0.0061 0.0033 'International Tables Vol C Tables 4.2.6.8 and 6.1.1.4'
O O 0.0106 0.0060 'International Tables Vol C Tables 4.2.6.8 and 6.1.1.4'
Cu Cu 0.3201 1.2651 'International Tables Vol C Tables 4.2.6.8 and 6.1.1.4'

loop_
_geom_angle_atom_site_label_1
_geom_angle_atom_site_label_2
_geom_angle_atom_site_label_3
_geom_angle_site_symmetry_1
_geom_angle_site_symmetry_3
_geom_angle
N4 Cu1 O3 4_565 . 89.16(6)
N4 Cu1 N1 4_565 . 169.04(7)
O3 Cu1 N1 . . 90.06(6)
N4 Cu1 O1 4_565 . 91.86(6)
O3 Cu1 O1 . . 171.77(6)
N1 Cu1 O1 . . 90.48(6)
C2 C1 C6 . . 118.06(16)
C2 C1 C7 . . 122.31(17)
C6 C1 C7 . . 119.62(18)
C3 C2 C1 . . 121.22(19)
C3 C2 H2 . . 119.4
C1 C2 H2 . . 119.4
C2 C3 C4 . . 120.5(2)
C2 C3 H3 . . 119.8
C4 C3 H3 . . 119.8
N5 C4 C3 . . 120.7(2)
N5 C4 C5 . . 120.7(2)
C3 C4 C5 . . 118.60(17)
C6 C5 C4 . . 120.47(19)
C6 C5 H5 . . 119.8
C4 C5 H5 . . 119.8
C5 C6 C1 . . 121.2(2)
C5 C6 H6 . . 119.4
C1 C6 H6 . . 119.4
O2 C7 O1 . . 122.61(16)
O2 C7 C1 . . 119.56(18)
O1 C7 C1 . . 117.83(17)
C9 C8 C13 . . 118.32(17)
C9 C8 C14 . . 121.02(19)
C13 C8 C14 . . 120.66(19)
C8 C9 C10 . . 121.0(2)
C8 C9 H9 . . 119.5
C10 C9 H9 . . 119.5
C9 C10 C11 . . 120.6(2)
C9 C10 H10 . . 119.7
C11 C10 H10 . . 119.7
C12 C11 N6 . . 120.7(2)
C12 C11 C10 . . 118.36(17)
N6 C11 C10 . . 120.9(2)
C11 C12 C13 . . 121.0(2)
C11 C12 H12 . . 119.5
C13 C12 H12 . . 119.5
C12 C13 C8 . . 120.6(2)
C12 C13 H13 . . 119.7
C8 C13 H13 . . 119.7
O4 C14 O3 . . 123.10(17)
O4 C14 C8 . . 120.0(2)
O3 C14 C8 . . 116.91(18)
N1 C15 N2 . . 111.15(16)
N1 C15 H15 . . 124.4
N2 C15 H15 . . 124.4
C17 C16 N1 . . 109.12(17)
C17 C16 H16 . . 125.4
N1 C16 H16 . . 125.4
C16 C17 N2 . . 106.67(17)
C16 C17 H17 . . 126.7
N2 C17 H17 . . 126.7
N2 C18 C19 . . 111.85(18)
N2 C18 H18A . . 109.2
C19 C18 H18A . . 109.2
N2 C18 H18B . . 109.2
C19 C18 H18B . . 109.2
H18A C18 H18B . . 107.9
C20 C19 C18 . . 114.84(17)
C20 C19 H19A . . 108.6
C18 C19 H19A . . 108.6
C20 C19 H19B . . 108.6
C18 C19 H19B . . 108.6
H19A C19 H19B . . 107.5
C21 C20 C19 . . 114.83(18)
C21 C20 H20A . . 108.6
C19 C20 H20A . . 108.6
C21 C20 H20B . . 108.6
C19 C20 H20B . . 108.6
H20A C20 H20B . . 107.5
C20 C21 C22 . . 115.50(17)
C20 C21 H21A . . 108.4
C22 C21 H21A . . 108.4
C20 C21 H21B . . 108.4
C22 C21 H21B . . 108.4
H21A C21 H21B . . 107.5
N3 C22 C21 . . 112.43(17)
N3 C22 H22A . . 109.1
C21 C22 H22A . . 109.1
N3 C22 H22B . . 109.1
C21 C22 H22B . . 109.1
H22A C22 H22B . . 107.8
N4 C23 N3 . . 111.48(16)
N4 C23 H23 . . 124.3
N3 C23 H23 . . 124.3
C25 C24 N4 . . 109.38(17)
C25 C24 H24 . . 125.3
N4 C24 H24 . . 125.3
C24 C25 N3 . . 106.62(17)
C24 C25 H25 . . 126.7
N3 C25 H25 . . 126.7
C15 N1 C16 . . 105.85(16)
C15 N1 Cu1 . . 127.69(13)
C16 N1 Cu1 . . 125.30(13)
C15 N2 C17 . . 107.20(15)
C15 N2 C18 . . 126.28(17)
C17 N2 C18 . . 126.52(17)
C23 N3 C25 . . 107.03(16)
C23 N3 C22 . . 126.39(16)
C25 N3 C22 . . 126.51(17)
C23 N4 C24 . . 105.47(16)
C23 N4 Cu1 . 4_666 124.79(13)
C24 N4 Cu1 . 4_666 129.60(13)
C4 N5 H5A . . 114(4)
C4 N5 H5B . . 116(3)
H5A N5 H5B . . 119(4)
C11 N6 H6A . . 114(3)
C11 N6 H6B . . 116(3)
H6A N6 H6B . . 122(4)
C7 O1 Cu1 . . 108.37(12)
H1A O1W H1B . . 108(3)
C14 O3 Cu1 . . 108.70(12)
H2A O2W H2B . . 105(3)
H3A O3W H3B . . 99(3)

loop_
_geom_bond_atom_site_label_1
_geom_bond_atom_site_label_2
_geom_bond_site_symmetry_2
_geom_bond_distance
Cu1 N4 4_565 1.9677(15)
Cu1 O3 . 1.9698(12)
Cu1 N1 . 1.9745(15)
Cu1 O1 . 1.9757(12)
C1 C2 . 1.387(3)
C1 C6 . 1.392(3)
C1 C7 . 1.493(2)
C2 C3 . 1.385(2)
C2 H2 . 0.9300
C3 C4 . 1.391(3)
C3 H3 . 0.9300
C4 N5 . 1.387(2)
C4 C5 . 1.392(3)
C5 C6 . 1.382(3)
C5 H5 . 0.9300
C6 H6 . 0.9300
C7 O2 . 1.239(2)
C7 O1 . 1.283(2)
C8 C9 . 1.381(3)
C8 C13 . 1.391(3)
C8 C14 . 1.496(2)
C9 C10 . 1.385(3)
C9 H9 . 0.9300
C10 C11 . 1.389(3)
C10 H10 . 0.9300
C11 C12 . 1.383(3)
C11 N6 . 1.387(2)
C12 C13 . 1.384(3)
C12 H12 . 0.9300
C13 H13 . 0.9300
C14 O4 . 1.247(3)
C14 O3 . 1.278(3)
C15 N1 . 1.320(2)
C15 N2 . 1.338(2)
C15 H15 . 0.9300
C16 C17 . 1.350(3)
C16 N1 . 1.374(2)
C16 H16 . 0.9300
C17 N2 . 1.367(3)
C17 H17 . 0.9300
C18 N2 . 1.473(2)
C18 C19 . 1.524(3)
C18 H18A . 0.9700
C18 H18B . 0.9700
C19 C20 . 1.517(3)
C19 H19A . 0.9700
C19 H19B . 0.9700
C20 C21 . 1.515(3)
C20 H20A . 0.9700
C20 H20B . 0.9700
C21 C22 . 1.516(3)
C21 H21A . 0.9700
C21 H21B . 0.9700
C22 N3 . 1.467(2)
C22 H22A . 0.9700
C22 H22B . 0.9700
C23 N4 . 1.320(2)
C23 N3 . 1.333(2)
C23 H23 . 0.9300
C24 C25 . 1.349(3)
C24 N4 . 1.368(2)
C24 H24 . 0.9300
C25 N3 . 1.363(2)
C25 H25 . 0.9300
N4 Cu1 4_666 1.9677(15)
N5 H5A . 0.79(3)
N5 H5B . 0.86(3)
N6 H6A . 0.92(3)
N6 H6B . 0.88(4)
O1W H1A . 0.86(3)
O1W H1B . 0.87(3)
O2W H2A . 0.86(3)
O2W H2B . 0.94(3)
O3W H3A . 0.89(3)
O3W H3B . 0.97(3)

loop_
_geom_hbond_atom_site_label_D
_geom_hbond_atom_site_label_H
_geom_hbond_atom_site_label_A
_geom_hbond_site_symmetry_A
_geom_hbond_distance_DH
_geom_hbond_distance_HA
_geom_hbond_distance_DA
_geom_hbond_angle_DHA
O2W H2A O4 3_656 0.86(3) 2.09(3) 2.954(3) 174(4)
N5 H5A O1W 2_656 0.79(3) 2.32(3) 3.100(3) 172(5)
N6 H6B O1W 2_655 0.88(4) 2.18(4) 3.046(3) 170(5)
O1W H1A O2W . 0.86(3) 1.95(3) 2.805(3) 172(5)
O1W H1B O4 . 0.87(3) 1.96(3) 2.802(2) 163(4)
O2W H2B O1 . 0.94(3) 2.01(3) 2.889(3) 155(4)
O3W H3A O2 . 0.89(3) 1.87(3) 2.734(3) 164(4)

loop_
_geom_torsion_atom_site_label_1
_geom_torsion_atom_site_label_2
_geom_torsion_atom_site_label_3
_geom_torsion_atom_site_label_4
_geom_torsion_site_symmetry_1
_geom_torsion_site_symmetry_4
_geom_torsion
C6 C1 C2 C3 . . 1.1(3)
C7 C1 C2 C3 . . 179.84(19)
C1 C2 C3 C4 . . -1.1(3)
C2 C3 C4 N5 . . 179.2(2)
C2 C3 C4 C5 . . 0.2(3)
N5 C4 C5 C6 . . -178.3(2)
C3 C4 C5 C6 . . 0.7(3)
C4 C5 C6 C1 . . -0.6(3)
C2 C1 C6 C5 . . -0.2(3)
C7 C1 C6 C5 . . -179.02(18)
C2 C1 C7 O2 . . 172.4(2)
C6 C1 C7 O2 . . -8.8(3)
C2 C1 C7 O1 . . -7.3(3)
C6 C1 C7 O1 . . 171.39(18)
C13 C8 C9 C10 . . -0.4(3)
C14 C8 C9 C10 . . -179.67(19)
C8 C9 C10 C11 . . -0.4(3)
C9 C10 C11 C12 . . 1.2(3)
C9 C10 C11 N6 . . 179.4(2)
N6 C11 C12 C13 . . -179.4(2)
C10 C11 C12 C13 . . -1.1(3)
C11 C12 C13 C8 . . 0.3(3)
C9 C8 C13 C12 . . 0.5(3)
C14 C8 C13 C12 . . 179.72(17)
C9 C8 C14 O4 . . 2.5(3)
C13 C8 C14 O4 . . -176.73(18)
C9 C8 C14 O3 . . -176.92(18)
C13 C8 C14 O3 . . 3.8(3)
N1 C16 C17 N2 . . 0.7(2)
N2 C18 C19 C20 . . 65.9(2)
C18 C19 C20 C21 . . 62.9(2)
C19 C20 C21 C22 . . 63.4(2)
C20 C21 C22 N3 . . 66.3(2)
N4 C24 C25 N3 . . 0.8(2)
N2 C15 N1 C16 . . 0.5(2)
N2 C15 N1 Cu1 . . -167.55(13)
C17 C16 N1 C15 . . -0.8(2)
C17 C16 N1 Cu1 . . 167.69(14)
N4 Cu1 N1 C15 4_565 . 119.0(3)
O3 Cu1 N1 C15 . . -155.13(17)
O1 Cu1 N1 C15 . . 16.65(17)
N4 Cu1 N1 C16 4_565 . -46.9(4)
O3 Cu1 N1 C16 . . 38.96(16)
O1 Cu1 N1 C16 . . -149.25(16)
N1 C15 N2 C17 . . -0.1(2)
N1 C15 N2 C18 . . 179.02(18)
C16 C17 N2 C15 . . -0.4(2)
C16 C17 N2 C18 . . -179.49(19)
C19 C18 N2 C15 . . -99.2(2)
C19 C18 N2 C17 . . 79.8(2)
N4 C23 N3 C25 . . 0.0(2)
N4 C23 N3 C22 . . 177.13(18)
C24 C25 N3 C23 . . -0.5(2)
C24 C25 N3 C22 . . -177.63(19)
C21 C22 N3 C23 . . -93.1(2)
C21 C22 N3 C25 . . 83.5(2)
N3 C23 N4 C24 . . 0.5(2)
N3 C23 N4 Cu1 . 4_666 -175.54(12)
C25 C24 N4 C23 . . -0.8(2)
C25 C24 N4 Cu1 . 4_666 174.99(15)
O2 C7 O1 Cu1 . . 9.2(2)
C1 C7 O1 Cu1 . . -171.10(13)
N4 Cu1 O1 C7 4_565 . -94.66(13)
N1 Cu1 O1 C7 . . 74.64(13)
O4 C14 O3 Cu1 . . -9.3(2)
C8 C14 O3 Cu1 . . 170.13(12)
N4 Cu1 O3 C14 4_565 . -80.43(13)
N1 Cu1 O3 C14 . . 110.50(13)
